data_1559261
loop_
_publ_author_name
'Olivon, Florent'
'Retailleau, Pascal'
'Desrat, Sandy'
'Touboul, David'
'Roussi, Fanny'
'Apel, C\'ecile'
'Litaudon, Marc'

_publ_section_title
;
 Isolation of Picrotoxanes from <i>Austrobuxus carunculatus</i> Using
 Taxonomy-Based Molecular Networking.
;
_journal_issue 10
_journal_name_full 'Journal of natural products'
_journal_page_first 3069
_journal_page_last 3079
_journal_paper_doi 10.1021/acs.jnatprod.0c00636
_journal_volume 83
_journal_year 2020
_chemical_absolute_configuration ad
_chemical_formula_moiety 'C19 H22 O7'
_chemical_formula_sum 'C19 H22 O7'
_chemical_formula_weight 362.36
_space_group_crystal_system monoclinic
_space_group_IT_number 4
_space_group_name_Hall 'P 2yb'
_space_group_name_H-M_alt 'P 1 21 1'
_atom_sites_solution_hydrogens geom
_atom_sites_solution_primary other
_atom_sites_solution_secondary difmap
_audit_creation_method SHELXL-2018/3
_cell_angle_alpha 90
_cell_angle_beta 105.599(7)
_cell_angle_gamma 90
_cell_formula_units_Z 8
_cell_length_a 14.6657(4)
_cell_length_b 9.2134(3)
_cell_length_c 27.2283(19)
_cell_measurement_reflns_used 17899
_cell_measurement_temperature 293(2)
_cell_measurement_theta_max 68.2
_cell_measurement_theta_min 3.1
_cell_volume 3543.6(3)
_computing_cell_refinement
;
CrystalClear-SM Expert 2.0 r16 (Rigaku, 2014)
;
_computing_data_collection
;
CrystalClear-SM Expert 2.0 r16 (Rigaku, 2014)
;
_computing_data_reduction
;
CrystalClear-SM Expert 2.0 r16 (Rigaku, 2014)
;
_computing_structure_refinement 'SHELXL-2018/3 (Sheldrick, 2015b)'
_computing_structure_solution 'SHELXT 2018/2 (Sheldrick, 2015a)'
_diffrn_ambient_temperature 293(2)
_diffrn_detector_area_resol_mean 10
_diffrn_detector_type 'RAPID II large area curved imaging plate detector '
_diffrn_measured_fraction_theta_full 1.000
_diffrn_measured_fraction_theta_max 0.999
_diffrn_measurement_device 'four-circle partial \c goniometer diffractometer'
_diffrn_measurement_device_type 'Rigaku rapid II RAXIS conversion'
_diffrn_measurement_method 'profile data from \w-scans'
_diffrn_radiation_monochromator 'Confocal Osmic mirrors'
_diffrn_radiation_type CuK\a
_diffrn_radiation_wavelength 1.54187
_diffrn_reflns_av_R_equivalents 0.0534
_diffrn_reflns_av_unetI/netI 0.0648
_diffrn_reflns_Laue_measured_fraction_full 1.000
_diffrn_reflns_Laue_measured_fraction_max 0.999
_diffrn_reflns_limit_h_max 17
_diffrn_reflns_limit_h_min -17
_diffrn_reflns_limit_k_max 11
_diffrn_reflns_limit_k_min -10
_diffrn_reflns_limit_l_max 32
_diffrn_reflns_limit_l_min -32
_diffrn_reflns_number 42238
_diffrn_reflns_point_group_measured_fraction_full 0.957
_diffrn_reflns_point_group_measured_fraction_max 0.953
_diffrn_reflns_theta_full 67.687
_diffrn_reflns_theta_max 68.231
_diffrn_reflns_theta_min 3.129
_diffrn_source 'Rotating Anode'
_diffrn_source_type 'Rigaku micromax 007 1.2kW'
_diffrn_standards_number 0
_exptl_absorpt_coefficient_mu 0.869
_exptl_absorpt_correction_T_max 1.000
_exptl_absorpt_correction_T_min 0.708
_exptl_absorpt_correction_type multi-scan
_exptl_absorpt_process_details 'Reqab (Rigaku-Higashi, 1998)'
_exptl_crystal_colour colourless
_exptl_crystal_density_diffrn 1.358
_exptl_crystal_description plate
_exptl_crystal_F_000 1536
_exptl_crystal_size_max 0.60
_exptl_crystal_size_mid 0.53
_exptl_crystal_size_min 0.09
_refine_diff_density_max 0.223
_refine_diff_density_min -0.183
_refine_diff_density_rms 0.039
_refine_ls_abs_structure_details
;
 Flack x determined using 2105 quotients [(I+)-(I-)]/[(I+)+(I-)]
 (Parsons, Flack and Wagner, Acta Cryst. B69 (2013) 249-259).
;
_refine_ls_abs_structure_Flack -0.08(7)
_refine_ls_extinction_method none
_refine_ls_goodness_of_fit_ref 0.948
_refine_ls_hydrogen_treatment constr
_refine_ls_matrix_type full
_refine_ls_number_parameters 950
_refine_ls_number_reflns 12375
_refine_ls_number_restraints 683
_refine_ls_restrained_S_all 0.976
_refine_ls_R_factor_all 0.1015
_refine_ls_R_factor_gt 0.0561
_refine_ls_shift/su_max 0.000
_refine_ls_shift/su_mean 0.000
_refine_ls_structure_factor_coef Fsqd
_refine_ls_weighting_details 'w=1/[\s^2^(Fo^2^)+(0.0809P)^2^] where P=(Fo^2^+2Fc^2^)/3'
_refine_ls_weighting_scheme calc
_refine_ls_wR_factor_gt 0.1321
_refine_ls_wR_factor_ref 0.1618
_reflns_Friedel_coverage 0.787
_reflns_Friedel_fraction_full 0.908
_reflns_Friedel_fraction_max 0.900
_reflns_number_gt 6395
_reflns_number_total 12377
_reflns_threshold_expression 'I > 2\s(I)'
_cod_data_source_file np0c00636_si_009.cif
_cod_data_source_block FO5-115-2_nov2018
_cod_depositor_comments
;
The following automatic conversions were performed:

data item '_exptl_absorpt_correction_type' value 'Multi-scan' was
changed to 'multi-scan' in accordance with the
/home/data/users/saulius/crontab/automatic-downloads/rss-feeds/ACS/lib/dictionaries/cif_core.dic
dictionary named 'cif_core.dic' version 2.4.2 last updated on
2011-04-26.

Automatic conversion script
Id: cif_fix_values 7556 2019-12-06 15:28:31Z antanas 

 Adding full bibliography for 1559261--1559267.cif.
;
_cod_original_sg_symbol_H-M 'P 21'
_cod_database_code 1559261
_shelx_space_group_comment
;
The symmetry employed for this shelxl refinement is uniquely defined
by the following loop, which should always be used as a source of
symmetry information in preference to the above space-group names.
They are only intended as comments.
;

loop_
_space_group_symop_operation_xyz
'x, y, z'
'-x, y+1/2, -z'

loop_
_atom_site_label
_atom_site_type_symbol
_atom_site_fract_x
_atom_site_fract_y
_atom_site_fract_z
_atom_site_U_iso_or_equiv
_atom_site_adp_type
_atom_site_occupancy
_atom_site_site_symmetry_order
_atom_site_calc_flag
_atom_site_refinement_flags_posn
_atom_site_refinement_flags_adp
_atom_site_refinement_flags_occupancy
_atom_site_disorder_assembly
_atom_site_disorder_group
C1_1 C 0.1099(4) 0.5750(7) 0.5932(2) 0.054(2) Uani 1 1 d D . . . .
O1_1 O 0.2806(5) 0.5663(15) 0.6014(4) 0.175(6) Uani 1 1 d D . . . .
H1O_1 H 0.281250 0.606458 0.574625 0.263 Uiso 1 1 calc DR U . . .
C2_1 C 0.2080(5) 0.6311(11) 0.6213(3) 0.087(3) Uani 1 1 d D . . . .
H2_1 H 0.208310 0.735250 0.614090 0.104 Uiso 1 1 calc R U . . .
O2_1 O 0.2321(6) 0.4622(9) 0.6937(3) 0.125(3) Uani 1 1 d D . . . .
C3_1 C 0.2369(6) 0.6155(10) 0.6793(3) 0.110(3) Uani 1 1 d D . . . .
H3_1 H 0.299857 0.656397 0.694338 0.132 Uiso 1 1 calc R U . . .
O3_1 O 0.1213(10) 0.3119(9) 0.7055(3) 0.167(5) Uani 1 1 d D . . . .
C4_1 C 0.1635(6) 0.6814(8) 0.7029(3) 0.088(3) Uani 1 1 d D . . . .
H4_1 H 0.187873 0.662495 0.739484 0.106 Uiso 1 1 calc R U . . .
O4_1 O -0.0129(5) 0.7115(8) 0.6218(3) 0.098(3) Uani 1 1 d D . . . .
H4O_1 H -0.069167 0.696779 0.608064 0.147 Uiso 1 1 calc R U . . .
C5_1 C 0.0857(6) 0.5665(8) 0.6839(3) 0.076(2) Uani 1 1 d D . . . .
H5_1 H 0.038935 0.570476 0.703663 0.091 Uiso 1 1 calc R U . . .
O5_1 O -0.0655(5) 0.4598(11) 0.5534(3) 0.111(3) Uani 1 1 d D . . . .
C6_1 C 0.0374(5) 0.5785(8) 0.6266(2) 0.061(2) Uani 1 1 d D . . . .
O6_1 O 0.1047(4) 0.4173(7) 0.5183(2) 0.078(2) Uani 1 1 d D . . . .
C7_1 C 0.0738(8) 0.6757(10) 0.5459(3) 0.093(4) Uani 1 1 d D . . . .
H7A_1 H 0.017734 0.634786 0.523507 0.140 Uiso 1 1 calc R U . . .
H7B_1 H 0.121969 0.684407 0.528171 0.140 Uiso 1 1 calc R U . . .
H7C_1 H 0.059640 0.769928 0.556984 0.140 Uiso 1 1 calc R U . . .
O7_1 O 0.1647(5) 0.3030(9) 0.4623(2) 0.094(2) Uani 1 1 d D . . . .
C8_1 C 0.1337(9) 0.8373(9) 0.6995(4) 0.107(4) Uani 1 1 d D . . . .
C9_1 C 0.0647(10) 0.8829(15) 0.7198(5) 0.158(7) Uani 1 1 d D . . . .
H9A_1 H 0.053944 0.981721 0.722425 0.189 Uiso 1 1 calc R U . . .
H9B_1 H 0.027726 0.815685 0.731211 0.189 Uiso 1 1 calc R U . . .
C10_1 C 0.1933(12) 0.9385(15) 0.6812(5) 0.189(9) Uani 1 1 d D . . . .
H10A_1 H 0.174179 0.940375 0.644639 0.284 Uiso 1 1 calc R U . . .
H10B_1 H 0.258128 0.908068 0.692835 0.284 Uiso 1 1 calc R U . . .
H10C_1 H 0.186778 1.033770 0.694145 0.284 Uiso 1 1 calc R U . . .
C11_1 C -0.0268(6) 0.4530(10) 0.6075(3) 0.095(4) Uani 1 1 d D . . . .
H11_1 H -0.064107 0.411078 0.628891 0.114 Uiso 1 1 calc R U . . .
C12_1 C 0.0102(6) 0.3604(9) 0.5746(4) 0.088(3) Uani 1 1 d D . . . .
H12_1 H -0.002767 0.255960 0.573717 0.105 Uiso 1 1 calc R U . . .
C13_1 C 0.1058(5) 0.4126(8) 0.5727(3) 0.068(3) Uani 1 1 d D . . . .
C14_1 C 0.1823(8) 0.2998(11) 0.5967(3) 0.101(4) Uani 1 1 d D . . . .
H14A_1 H 0.235643 0.345430 0.620733 0.121 Uiso 1 1 calc R U . . .
H14B_1 H 0.156815 0.224789 0.614250 0.121 Uiso 1 1 calc R U . . .
C15_1 C 0.1423(8) 0.4331(9) 0.6953(4) 0.106(3) Uani 1 1 d D . . . .
C16_1 C 0.2110(7) 0.2384(10) 0.5523(3) 0.078(3) Uani 1 1 d D . . . .
C17_1 C 0.1627(7) 0.3163(10) 0.5068(3) 0.082(3) Uani 1 1 d D . . . .
C18_1 C 0.2742(8) 0.1364(12) 0.5515(4) 0.110(4) Uani 1 1 d D . . . .
H18_1 H 0.282807 0.112321 0.519846 0.132 Uiso 1 1 calc R U . . .
C19_1 C 0.3331(9) 0.0564(13) 0.5969(5) 0.133(6) Uani 1 1 d D . . . .
H19A_1 H 0.395941 0.043436 0.593373 0.199 Uiso 1 1 calc R U . . .
H19B_1 H 0.305196 -0.036708 0.599289 0.199 Uiso 1 1 calc R U . . .
H19C_1 H 0.335839 0.111277 0.627280 0.199 Uiso 1 1 calc R U . . .
C1_2 C 0.3956(4) 0.0819(7) 0.4038(2) 0.059(2) Uani 1 1 d D . . . .
O1_2 O 0.2260(5) 0.1255(10) 0.3903(4) 0.132(4) Uani 1 1 d D . . . .
HO1_2 H 0.240884 0.067381 0.413903 0.198 Uiso 1 1 calc R U . . .
C2_2 C 0.3087(5) 0.1665(10) 0.3749(3) 0.076(3) Uani 1 1 d D . . . .
H2_2 H 0.321192 0.268059 0.385248 0.091 Uiso 1 1 calc R U . . .
O2_2 O 0.2753(5) 0.0143(9) 0.2989(3) 0.110(3) Uani 1 1 d D . . . .
C3_2 C 0.2852(6) 0.1661(10) 0.3168(3) 0.092(3) Uani 1 1 d D . . . .
H3_2 H 0.228208 0.222963 0.301487 0.111 Uiso 1 1 calc R U . . .
O3_2 O 0.3716(10) -0.1557(8) 0.2835(3) 0.181(5) Uani 1 1 d D U . . .
C4_2 C 0.3695(6) 0.2154(8) 0.2976(3) 0.091(3) Uani 1 1 d D . . . .
H4_2 H 0.347070 0.204522 0.260534 0.109 Uiso 1 1 calc R U . . .
O4_2 O 0.5372(5) 0.1925(8) 0.3835(3) 0.102(3) Uani 1 1 d D . . . .
H4O_2 H 0.571700 0.184380 0.412592 0.153 Uiso 1 1 calc DR U . . .
C5_2 C 0.4325(6) 0.0811(8) 0.3151(3) 0.083(3) Uani 1 1 d D . . . .
H5_2 H 0.483263 0.075499 0.297968 0.099 Uiso 1 1 calc R U . . .
O5_2 O 0.5534(5) -0.0820(12) 0.4440(3) 0.145(4) Uani 1 1 d D . . . .
C6_2 C 0.4716(4) 0.0745(7) 0.3729(3) 0.062(2) Uani 1 1 d D . . . .
O6_2 O 0.3732(6) -0.0905(9) 0.4697(2) 0.099(3) Uani 1 1 d D . . . .
C7_2 C 0.4370(9) 0.1638(12) 0.4553(3) 0.113(5) Uani 1 1 d D . . . .
H7A_2 H 0.479404 0.100725 0.478914 0.169 Uiso 1 1 calc R U . . .
H7B_2 H 0.386266 0.192540 0.469301 0.169 Uiso 1 1 calc R U . . .
H7C_2 H 0.470825 0.248360 0.449396 0.169 Uiso 1 1 calc R U . . .
O7_2 O 0.3124(7) -0.2330(12) 0.5186(3) 0.147(4) Uani 1 1 d D . . . .
C8_2 C 0.4053(7) 0.3680(8) 0.3050(4) 0.081(3) Uani 1 1 d D . . . .
C9_2 C 0.3614(9) 0.4746(11) 0.3210(6) 0.133(5) Uani 1 1 d D . . . .
H9A_2 H 0.385619 0.568367 0.322854 0.159 Uiso 1 1 calc R U . . .
H9B_2 H 0.306170 0.456427 0.330486 0.159 Uiso 1 1 calc R U . . .
C10_2 C 0.4936(8) 0.4014(14) 0.2901(6) 0.135(5) Uani 1 1 d D . . . .
H10A_2 H 0.504799 0.504109 0.292304 0.202 Uiso 1 1 calc R U . . .
H10B_2 H 0.486920 0.369488 0.255746 0.202 Uiso 1 1 calc R U . . .
H10C_2 H 0.546023 0.351972 0.312676 0.202 Uiso 1 1 calc R U . . .
C11_2 C 0.5233(6) -0.0668(10) 0.3900(4) 0.108(4) Uani 1 1 d D . . . .
H11_2 H 0.560746 -0.111088 0.369094 0.129 Uiso 1 1 calc R U . . .
C12_2 C 0.4683(6) -0.1587(9) 0.4145(4) 0.106(3) Uani 1 1 d D . . . .
H12_2 H 0.468769 -0.264418 0.410506 0.127 Uiso 1 1 calc R U . . .
C13_2 C 0.3800(5) -0.0817(8) 0.4169(3) 0.069(2) Uani 1 1 d D . . . .
C14_2 C 0.2937(6) -0.1699(10) 0.3864(3) 0.078(3) Uani 1 1 d D . . . .
H14A_2 H 0.242435 -0.106101 0.369129 0.094 Uiso 1 1 calc R U . . .
H14B_2 H 0.310555 -0.231716 0.361423 0.094 Uiso 1 1 calc R U . . .
C15_2 C 0.3618(8) -0.0351(10) 0.2976(4) 0.109(3) Uani 1 1 d D . . . .
C16_2 C 0.2661(7) -0.2590(10) 0.4266(3) 0.075(3) Uani 1 1 d D . . . .
C17_2 C 0.3188(9) -0.2026(13) 0.4760(3) 0.109(4) Uani 1 1 d D . . . .
C18_2 C 0.2022(7) -0.3632(12) 0.4210(4) 0.098(4) Uani 1 1 d D . . . .
H18_2 H 0.191705 -0.400076 0.450801 0.117 Uiso 1 1 calc R U . . .
C19_2 C 0.1455(8) -0.4279(14) 0.3727(4) 0.117(4) Uani 1 1 d D . . . .
H19A_2 H 0.158604 -0.529944 0.372526 0.175 Uiso 1 1 calc R U . . .
H19B_2 H 0.161712 -0.382149 0.344493 0.175 Uiso 1 1 calc R U . . .
H19C_2 H 0.079393 -0.413536 0.369697 0.175 Uiso 1 1 calc R U . . .
C1_3 C 0.4901(4) -0.0718(7) 0.0923(2) 0.058(2) Uani 1 1 d D . . . .
O1_3 O 0.3338(4) -0.1105(10) 0.1051(3) 0.113(3) Uani 1 1 d D . . . .
H1O_3 H 0.303087 -0.169699 0.084716 0.170 Uiso 1 1 calc R U . . .
C2_3 C 0.4309(5) -0.1554(10) 0.1211(3) 0.088(3) Uani 1 1 d D . . . .
H2_3 H 0.431996 -0.257236 0.110813 0.105 Uiso 1 1 calc R U . . .
O2_3 O 0.4761(5) -0.0030(8) 0.1983(3) 0.101(2) Uani 1 1 d D . . . .
C3_3 C 0.4642(7) -0.1535(9) 0.1789(3) 0.095(3) Uani 1 1 d D . . . .
H3_3 H 0.421540 -0.208902 0.193992 0.114 Uiso 1 1 calc R U . . .
O3_3 O 0.5889(7) 0.1645(8) 0.2131(3) 0.131(3) Uani 1 1 d D . . . .
C4_3 C 0.5662(7) -0.2066(8) 0.1982(3) 0.097(3) Uani 1 1 d D . . . .
H4_3 H 0.581649 -0.198115 0.235397 0.117 Uiso 1 1 calc R U . . .
O4_3 O 0.6536(5) -0.1797(7) 0.1114(3) 0.092(2) Uani 1 1 d D . . . .
H4O_3 H 0.640712 -0.190501 0.080420 0.137 Uiso 1 1 calc R U . . .
C5_3 C 0.6149(6) -0.0756(8) 0.1804(3) 0.084(3) Uani 1 1 d D . . . .
H5_3 H 0.682732 -0.073837 0.197657 0.101 Uiso 1 1 calc R U . . .
O5_3 O 0.6115(6) 0.0991(10) 0.0552(3) 0.117(3) Uani 1 1 d D . . . .
C6_3 C 0.5980(5) -0.0652(8) 0.1231(3) 0.069(3) Uani 1 1 d D . . . .
O6_3 O 0.4028(5) 0.1031(8) 0.0254(2) 0.085(2) Uani 1 1 d D . . . .
C7_3 C 0.4783(8) -0.1603(11) 0.0423(3) 0.092(4) Uani 1 1 d D . . . .
H7A_3 H 0.512438 -0.113406 0.021267 0.138 Uiso 1 1 calc R U . . .
H7B_3 H 0.412363 -0.165536 0.024332 0.138 Uiso 1 1 calc R U . . .
H7C_3 H 0.502643 -0.256542 0.050561 0.138 Uiso 1 1 calc R U . . .
O7_3 O 0.2939(5) 0.2500(10) -0.0226(3) 0.102(3) Uani 1 1 d D . . . .
C8_3 C 0.5966(8) -0.3558(9) 0.1882(4) 0.092(4) Uani 1 1 d D . . . .
C9_3 C 0.5352(10) -0.4589(13) 0.1715(6) 0.147(6) Uani 1 1 d D . . . .
H9A_3 H 0.470784 -0.440278 0.165613 0.177 Uiso 1 1 calc R U . . .
H9B_3 H 0.555715 -0.551080 0.165555 0.177 Uiso 1 1 calc R U . . .
C10_3 C 0.7014(8) -0.3814(14) 0.2066(6) 0.164(7) Uani 1 1 d D . . . .
H10A_3 H 0.713920 -0.483658 0.206547 0.247 Uiso 1 1 calc R U . . .
H10B_3 H 0.724675 -0.344264 0.240647 0.247 Uiso 1 1 calc R U . . .
H10C_3 H 0.732514 -0.332706 0.184484 0.247 Uiso 1 1 calc R U . . .
C11_3 C 0.6317(5) 0.0796(9) 0.1083(4) 0.093(3) Uani 1 1 d D . . . .
H11_3 H 0.687670 0.126018 0.130721 0.111 Uiso 1 1 calc R U . . .
C12_3 C 0.5514(5) 0.1678(9) 0.0820(3) 0.077(3) Uani 1 1 d D . . . .
H12_3 H 0.554667 0.273357 0.086633 0.092 Uiso 1 1 calc R U . . .
C13_3 C 0.4604(4) 0.0920(7) 0.0785(2) 0.058(2) Uani 1 1 d D . . . .
C14_3 C 0.4049(5) 0.1788(10) 0.1099(3) 0.071(3) Uani 1 1 d D . . . .
H14A_3 H 0.372641 0.114354 0.127913 0.085 Uiso 1 1 calc R U . . .
H14B_3 H 0.446606 0.242447 0.134345 0.085 Uiso 1 1 calc R U . . .
C15_3 C 0.5654(7) 0.0434(9) 0.1982(4) 0.095(3) Uani 1 1 d D . . . .
C16_3 C 0.3354(6) 0.2644(10) 0.0698(3) 0.071(3) Uani 1 1 d D . . . .
C17_3 C 0.3385(6) 0.2110(10) 0.0195(3) 0.075(3) Uani 1 1 d D . . . .
C18_3 C 0.2785(7) 0.3724(9) 0.0752(4) 0.082(3) Uani 1 1 d D . . . .
H18_3 H 0.242712 0.417851 0.045788 0.098 Uiso 1 1 calc R U . . .
C19_3 C 0.2685(8) 0.4255(13) 0.1256(4) 0.105(4) Uani 1 1 d D . . . .
H19A_3 H 0.277596 0.528745 0.127732 0.157 Uiso 1 1 calc R U . . .
H19B_3 H 0.315195 0.379354 0.152649 0.157 Uiso 1 1 calc R U . . .
H19C_3 H 0.206420 0.402401 0.128547 0.157 Uiso 1 1 calc R U . . .
C1_4 C -0.0142(4) -0.0702(7) 0.0961(2) 0.060(2) Uani 1 1 d D . . . .
O1_4 O -0.1653(4) -0.0476(12) 0.1170(4) 0.143(4) Uani 1 1 d D . . . .
H1O_4 H -0.195668 -0.077543 0.088988 0.215 Uiso 1 1 calc R U . . .
C2_4 C -0.0745(5) -0.1174(11) 0.1313(3) 0.090(4) Uani 1 1 d D . . . .
H2_4 H -0.085718 -0.221806 0.126119 0.107 Uiso 1 1 calc R U . . .
O2_4 O -0.0096(6) 0.0618(9) 0.2007(3) 0.110(3) Uani 1 1 d D . . . .
C3_4 C -0.0345(6) -0.0931(11) 0.1887(4) 0.108(4) Uani 1 1 d D . . . .
H3_4 H -0.078381 -0.128455 0.207514 0.129 Uiso 1 1 calc R U . . .
O3_4 O 0.1131(7) 0.2043(9) 0.2017(3) 0.135(3) Uani 1 1 d D . . . .
C4_4 C 0.0620(7) -0.1638(8) 0.2078(3) 0.089(3) Uani 1 1 d D . . . .
H4_4 H 0.082560 -0.140941 0.244296 0.107 Uiso 1 1 calc R U . . .
O4_4 O 0.1390(5) -0.2089(7) 0.1193(3) 0.085(2) Uani 1 1 d D . . . .
H4O_4 H 0.149304 -0.211738 0.091217 0.102 Uiso 1 1 calc R U . . .
C5_4 C 0.1169(6) -0.0562(8) 0.1824(3) 0.073(3) Uani 1 1 d D . . . .
H5_4 H 0.185206 -0.063133 0.198022 0.088 Uiso 1 1 calc R U . . .
O5_4 O 0.1148(6) 0.0378(10) 0.0483(3) 0.117(3) Uani 1 1 d D . . . .
C6_4 C 0.0940(5) -0.0757(7) 0.1248(3) 0.064(3) Uani 1 1 d D . . . .
O6_4 O -0.0912(4) 0.0829(7) 0.0206(2) 0.084(2) Uani 1 1 d D . . . .
C7_4 C -0.0377(7) -0.1830(10) 0.0524(3) 0.086(3) Uani 1 1 d D . . . .
H7A_4 H -0.021314 -0.144137 0.023164 0.129 Uiso 1 1 calc R U . . .
H7B_4 H -0.104168 -0.204650 0.043538 0.129 Uiso 1 1 calc R U . . .
H7C_4 H -0.002203 -0.270180 0.063316 0.129 Uiso 1 1 calc R U . . .
O7_4 O -0.2036(5) 0.2050(8) -0.0330(2) 0.089(2) Uani 1 1 d D . . . .
C8_4 C 0.0781(8) -0.3241(9) 0.2046(4) 0.100(4) Uani 1 1 d D . . . .
C9_4 C 0.0092(10) -0.4161(13) 0.1928(5) 0.133(5) Uani 1 1 d D . . . .
H9A_4 H -0.053064 -0.383678 0.185910 0.160 Uiso 1 1 calc R U . . .
H9B_4 H 0.021732 -0.514625 0.191189 0.160 Uiso 1 1 calc R U . . .
C10_4 C 0.1800(8) -0.3726(11) 0.2229(4) 0.106(4) Uani 1 1 d D . . . .
H10A_4 H 0.182264 -0.472912 0.232676 0.160 Uiso 1 1 calc R U . . .
H10B_4 H 0.212323 -0.314980 0.251721 0.160 Uiso 1 1 calc R U . . .
H10C_4 H 0.210203 -0.360638 0.195962 0.160 Uiso 1 1 calc R U . . .
C11_4 C 0.1375(5) 0.0482(10) 0.1022(3) 0.095(4) Uani 1 1 d D . . . .
H11_4 H 0.198282 0.089680 0.121281 0.114 Uiso 1 1 calc R U . . .
C12_4 C 0.0643(6) 0.1412(9) 0.0720(3) 0.088(3) Uani 1 1 d D . . . .
H12_4 H 0.076213 0.245435 0.069956 0.105 Uiso 1 1 calc R U . . .
C13_4 C -0.0314(5) 0.0895(7) 0.0744(2) 0.060(2) Uani 1 1 d D . . . .
C14_4 C -0.0778(6) 0.2094(10) 0.0989(3) 0.091(4) Uani 1 1 d D . . . .
H14A_4 H -0.102183 0.169549 0.125800 0.109 Uiso 1 1 calc R U . . .
H14B_4 H -0.032166 0.284735 0.113263 0.109 Uiso 1 1 calc R U . . .
C15_4 C 0.0793(8) 0.0816(10) 0.1956(4) 0.107(4) Uani 1 1 d D . . . .
C16_4 C -0.1557(6) 0.2687(10) 0.0573(3) 0.070(3) Uani 1 1 d D . . . .
C17_4 C -0.1571(6) 0.1888(9) 0.0109(3) 0.069(3) Uani 1 1 d D . . . .
C18_4 C -0.2111(7) 0.3800(10) 0.0581(4) 0.102(4) Uani 1 1 d D . . . .
H18_4 H -0.247007 0.414700 0.026742 0.122 Uiso 1 1 calc R U . . .
C19_4 C -0.2218(10) 0.4556(15) 0.1045(5) 0.169(8) Uani 1 1 d D . . . .
H19A_4 H -0.285586 0.444638 0.106797 0.254 Uiso 1 1 calc R U . . .
H19B_4 H -0.207788 0.556867 0.102450 0.254 Uiso 1 1 calc R U . . .
H19C_4 H -0.178835 0.414125 0.134145 0.254 Uiso 1 1 calc R U . . .

loop_
_atom_site_aniso_label
_atom_site_aniso_U_11
_atom_site_aniso_U_22
_atom_site_aniso_U_33
_atom_site_aniso_U_23
_atom_site_aniso_U_13
_atom_site_aniso_U_12
C1_1 0.041(4) 0.064(6) 0.061(5) 0.009(5) 0.018(4) 0.000(4)
O1_1 0.068(5) 0.298(17) 0.170(8) -0.077(10) 0.050(5) -0.008(7)
C2_1 0.051(5) 0.108(9) 0.100(7) -0.035(6) 0.019(5) -0.021(6)
O2_1 0.169(7) 0.115(5) 0.057(4) -0.012(4) -0.030(5) 0.041(5)
C3_1 0.100(7) 0.106(6) 0.101(8) -0.038(6) -0.014(5) 0.010(6)
O3_1 0.346(14) 0.077(5) 0.090(5) 0.018(4) 0.081(8) 0.027(6)
C4_1 0.123(7) 0.068(6) 0.055(5) -0.013(5) -0.008(5) 0.009(5)
O4_1 0.083(5) 0.125(7) 0.081(4) -0.023(5) 0.013(4) 0.039(5)
C5_1 0.123(6) 0.055(4) 0.052(5) 0.007(4) 0.028(5) 0.007(4)
O5_1 0.062(4) 0.160(9) 0.107(6) -0.039(6) 0.013(4) -0.015(5)
C6_1 0.065(6) 0.076(7) 0.047(5) -0.005(5) 0.021(4) 0.008(5)
O6_1 0.087(4) 0.088(5) 0.060(4) -0.004(4) 0.022(4) 0.024(4)
C7_1 0.151(10) 0.071(7) 0.061(6) 0.010(5) 0.034(7) 0.028(7)
O7_1 0.120(6) 0.097(6) 0.083(4) -0.015(4) 0.057(4) 0.004(5)
C8_1 0.189(13) 0.063(7) 0.057(6) -0.007(5) 0.010(8) -0.001(8)
C9_1 0.26(2) 0.110(12) 0.121(11) -0.028(8) 0.082(13) 0.051(12)
C10_1 0.31(2) 0.130(13) 0.105(10) -0.039(9) 0.019(13) -0.110(15)
C11_1 0.077(7) 0.104(9) 0.113(9) -0.056(7) 0.041(7) -0.034(7)
C12_1 0.091(8) 0.068(7) 0.111(8) -0.033(6) 0.040(7) -0.026(6)
C13_1 0.072(6) 0.071(6) 0.066(6) -0.008(5) 0.029(5) 0.012(6)
C14_1 0.148(11) 0.088(8) 0.071(6) 0.016(6) 0.037(7) 0.062(8)
C15_1 0.194(7) 0.070(5) 0.040(5) 0.009(4) 0.008(7) 0.043(5)
C16_1 0.076(7) 0.068(7) 0.102(7) -0.011(6) 0.043(6) 0.008(6)
C17_1 0.083(7) 0.064(7) 0.108(8) -0.015(6) 0.041(7) -0.002(6)
C18_1 0.133(10) 0.081(8) 0.143(11) 0.019(8) 0.082(9) 0.043(7)
C19_1 0.150(13) 0.105(11) 0.159(12) 0.040(10) 0.070(10) 0.069(10)
C1_2 0.052(5) 0.067(4) 0.063(5) -0.010(5) 0.022(4) -0.008(4)
O1_2 0.077(5) 0.107(7) 0.236(10) -0.008(6) 0.084(6) -0.003(5)
C2_2 0.057(6) 0.070(6) 0.097(7) -0.006(6) 0.016(5) 0.003(5)
O2_2 0.144(6) 0.093(5) 0.063(4) 0.012(4) -0.024(4) -0.035(4)
C3_2 0.075(5) 0.083(5) 0.093(7) 0.017(5) -0.023(5) -0.015(5)
O3_2 0.378(15) 0.075(5) 0.141(7) -0.053(5) 0.156(9) -0.074(7)
C4_2 0.118(7) 0.074(5) 0.070(6) -0.004(4) 0.009(5) -0.019(4)
O4_2 0.086(5) 0.089(6) 0.132(6) 0.022(5) 0.032(4) -0.021(4)
C5_2 0.133(7) 0.057(5) 0.077(6) -0.010(4) 0.061(6) -0.015(4)
O5_2 0.084(5) 0.154(9) 0.180(8) 0.073(7) 0.005(5) 0.008(5)
C6_2 0.053(5) 0.062(5) 0.079(6) 0.001(5) 0.030(4) -0.006(4)
O6_2 0.134(7) 0.112(6) 0.049(4) 0.012(4) 0.019(4) -0.039(6)
C7_2 0.142(11) 0.112(10) 0.077(7) -0.014(7) 0.016(7) -0.055(9)
O7_2 0.195(9) 0.183(10) 0.070(5) 0.032(5) 0.049(6) -0.065(8)
C8_2 0.093(6) 0.063(5) 0.079(6) 0.013(5) 0.010(5) -0.006(4)
C9_2 0.129(11) 0.061(6) 0.223(14) -0.003(8) 0.070(10) -0.007(6)
C10_2 0.148(9) 0.088(9) 0.193(14) -0.015(10) 0.089(10) -0.029(8)
C11_2 0.070(7) 0.094(7) 0.169(8) 0.046(7) 0.049(6) 0.019(5)
C12_2 0.076(5) 0.085(7) 0.166(10) 0.039(6) 0.050(5) 0.019(4)
C13_2 0.053(5) 0.073(5) 0.081(6) 0.008(5) 0.015(4) -0.005(4)
C14_2 0.088(7) 0.082(7) 0.066(6) -0.009(5) 0.025(6) -0.017(6)
C15_2 0.182(7) 0.073(5) 0.065(6) -0.023(5) 0.020(7) -0.032(5)
C16_2 0.077(7) 0.068(7) 0.089(7) 0.001(5) 0.040(6) -0.015(5)
C17_2 0.140(11) 0.102(10) 0.077(7) 0.021(7) 0.015(8) -0.003(9)
C18_2 0.084(8) 0.114(10) 0.103(8) 0.007(8) 0.038(7) -0.011(7)
C19_2 0.111(9) 0.106(10) 0.143(11) -0.030(9) 0.053(9) -0.043(8)
C1_3 0.063(5) 0.057(6) 0.055(5) -0.006(4) 0.014(4) 0.007(5)
O1_3 0.061(4) 0.127(8) 0.154(7) -0.024(5) 0.035(5) -0.009(4)
C2_3 0.056(6) 0.087(8) 0.123(9) -0.017(7) 0.029(6) -0.015(6)
O2_3 0.154(6) 0.085(4) 0.077(4) 0.006(4) 0.056(5) 0.035(4)
C3_3 0.141(7) 0.072(5) 0.089(7) 0.017(5) 0.062(6) 0.016(5)
O3_3 0.176(8) 0.073(5) 0.097(5) -0.028(4) -0.043(5) 0.024(4)
C4_3 0.151(7) 0.074(6) 0.067(6) 0.010(5) 0.028(6) 0.024(5)
O4_3 0.070(4) 0.100(6) 0.100(5) -0.007(4) 0.016(4) 0.035(4)
C5_3 0.102(6) 0.061(5) 0.070(6) -0.007(4) -0.011(5) 0.014(5)
O5_3 0.098(5) 0.143(8) 0.130(6) 0.053(6) 0.064(5) 0.031(6)
C6_3 0.056(5) 0.061(6) 0.086(7) 0.009(5) 0.012(5) 0.015(5)
O6_3 0.091(5) 0.103(5) 0.056(4) 0.012(4) 0.013(3) 0.036(5)
C7_3 0.098(8) 0.097(8) 0.068(6) -0.022(6) -0.001(6) 0.021(7)
O7_3 0.103(5) 0.120(7) 0.078(4) 0.032(4) 0.015(4) 0.025(5)
C8_3 0.135(10) 0.041(5) 0.092(7) 0.004(5) 0.016(7) 0.017(6)
C9_3 0.139(11) 0.084(9) 0.214(16) 0.045(10) 0.038(11) 0.007(9)
C10_3 0.179(14) 0.075(8) 0.177(14) -0.001(9) -0.060(12) 0.049(9)
C11_3 0.052(6) 0.089(8) 0.121(9) 0.000(7) -0.005(6) 0.004(6)
C12_3 0.068(6) 0.074(7) 0.092(7) 0.017(6) 0.026(5) 0.008(5)
C13_3 0.059(5) 0.068(6) 0.043(4) 0.009(4) 0.004(4) 0.010(5)
C14_3 0.054(5) 0.076(7) 0.076(6) -0.007(5) 0.007(5) 0.004(5)
C15_3 0.137(6) 0.069(5) 0.066(6) -0.012(4) 0.004(5) 0.017(4)
C16_3 0.057(6) 0.069(6) 0.085(7) 0.006(5) 0.015(5) 0.000(5)
C17_3 0.065(6) 0.077(7) 0.079(7) 0.016(6) 0.012(6) 0.016(6)
C18_3 0.072(6) 0.063(7) 0.103(8) 0.009(6) 0.010(6) 0.015(5)
C19_3 0.090(8) 0.092(8) 0.130(10) -0.006(8) 0.028(7) 0.016(7)
C1_4 0.053(5) 0.072(6) 0.048(5) 0.000(5) 0.003(4) 0.005(5)
O1_4 0.051(4) 0.179(10) 0.202(9) 0.030(8) 0.038(5) 0.020(5)
C2_4 0.055(6) 0.105(9) 0.109(9) 0.025(7) 0.022(6) -0.003(6)
O2_4 0.150(7) 0.109(7) 0.087(5) 0.005(4) 0.058(5) 0.037(6)
C3_4 0.117(9) 0.097(9) 0.130(10) 0.049(8) 0.069(8) 0.019(8)
O3_4 0.165(8) 0.076(5) 0.123(6) -0.015(5) -0.031(6) 0.001(6)
C4_4 0.124(9) 0.073(7) 0.072(6) 0.015(5) 0.031(6) 0.009(6)
O4_4 0.079(4) 0.089(5) 0.092(4) 0.025(4) 0.036(4) 0.031(4)
C5_4 0.072(6) 0.066(6) 0.070(6) 0.013(5) -0.003(5) -0.002(5)
O5_4 0.109(6) 0.157(9) 0.094(5) 0.052(5) 0.045(5) 0.028(6)
C6_4 0.049(5) 0.060(6) 0.088(7) 0.012(5) 0.024(5) 0.006(5)
O6_4 0.077(4) 0.100(6) 0.063(4) -0.007(4) 0.000(3) 0.022(4)
C7_4 0.090(7) 0.083(7) 0.069(6) -0.026(5) -0.008(5) 0.005(6)
O7_4 0.082(4) 0.095(5) 0.079(4) 0.016(4) 0.002(4) -0.001(4)
C8_4 0.139(11) 0.083(9) 0.089(8) 0.010(7) 0.049(8) -0.005(8)
C9_4 0.169(13) 0.080(8) 0.148(12) 0.028(8) 0.036(10) -0.025(9)
C10_4 0.129(9) 0.076(8) 0.101(8) 0.025(6) 0.008(7) 0.041(7)
C11_4 0.051(5) 0.134(11) 0.094(8) 0.021(7) 0.007(5) 0.000(7)
C12_4 0.101(8) 0.078(7) 0.072(7) 0.023(6) 0.002(6) 0.015(7)
C13_4 0.061(6) 0.074(6) 0.038(4) -0.003(4) 0.002(4) 0.007(5)
C14_4 0.079(7) 0.079(7) 0.095(7) -0.017(6) -0.010(6) 0.032(6)
C15_4 0.142(11) 0.092(9) 0.065(7) 0.017(7) -0.008(7) 0.006(9)
C16_4 0.061(6) 0.060(6) 0.081(6) -0.005(5) 0.008(5) 0.011(5)
C17_4 0.059(6) 0.063(6) 0.078(6) 0.006(5) 0.007(5) 0.005(5)
C18_4 0.092(8) 0.070(7) 0.119(9) -0.008(7) -0.014(7) 0.015(6)
C19_4 0.137(12) 0.135(13) 0.204(15) -0.105(12) -0.008(11) 0.057(11)

loop_
_atom_type_symbol
_atom_type_description
_atom_type_scat_dispersion_real
_atom_type_scat_dispersion_imag
_atom_type_scat_source
C C 0.0181 0.0091 'International Tables Vol C Tables 4.2.6.8 and 6.1.1.4'
H H 0.0000 0.0000 'International Tables Vol C Tables 4.2.6.8 and 6.1.1.4'
O O 0.0492 0.0322 'International Tables Vol C Tables 4.2.6.8 and 6.1.1.4'

loop_
_geom_angle_atom_site_label_1
_geom_angle_atom_site_label_2
_geom_angle_atom_site_label_3
_geom_angle
_geom_angle_site_symmetry_1
_geom_angle_site_symmetry_3
_geom_angle_publ_flag
C2_1 C1_1 C7_1 106.1(7) . . ?
C2_1 C1_1 C6_1 113.2(5) . . ?
C7_1 C1_1 C6_1 109.5(6) . . ?
C2_1 C1_1 C13_1 115.8(6) . . ?
C7_1 C1_1 C13_1 107.3(5) . . ?
C6_1 C1_1 C13_1 104.7(5) . . ?
O1_1 C2_1 C3_1 108.7(7) . . ?
O1_1 C2_1 C1_1 111.2(6) . . ?
C3_1 C2_1 C1_1 116.7(6) . . ?
C15_1 O2_1 C3_1 108.3(7) . . ?
O2_1 C3_1 C4_1 100.5(7) . . ?
O2_1 C3_1 C2_1 110.3(7) . . ?
C4_1 C3_1 C2_1 111.6(7) . . ?
C8_1 C4_1 C3_1 125.9(8) . . ?
C8_1 C4_1 C5_1 117.5(7) . . ?
C3_1 C4_1 C5_1 97.3(6) . . ?
C15_1 C5_1 C6_1 110.8(6) . . ?
C15_1 C5_1 C4_1 100.3(6) . . ?
C6_1 C5_1 C4_1 112.9(6) . . ?
C11_1 O5_1 C12_1 60.5(5) . . ?
O4_1 C6_1 C11_1 111.9(6) . . ?
O4_1 C6_1 C5_1 104.1(5) . . ?
C11_1 C6_1 C5_1 112.0(6) . . ?
O4_1 C6_1 C1_1 112.3(6) . . ?
C11_1 C6_1 C1_1 104.0(5) . . ?
C5_1 C6_1 C1_1 112.8(6) . . ?
C17_1 O6_1 C13_1 111.9(6) . . ?
C9_1 C8_1 C10_1 121.9(10) . . ?
C9_1 C8_1 C4_1 121.0(10) . . ?
C10_1 C8_1 C4_1 116.3(10) . . ?
O5_1 C11_1 C12_1 59.9(4) . . ?
O5_1 C11_1 C6_1 111.3(7) . . ?
C12_1 C11_1 C6_1 111.5(6) . . ?
O5_1 C12_1 C11_1 59.6(5) . . ?
O5_1 C12_1 C13_1 114.3(7) . . ?
C11_1 C12_1 C13_1 110.1(6) . . ?
O6_1 C13_1 C12_1 106.7(6) . . ?
O6_1 C13_1 C14_1 104.9(5) . . ?
C12_1 C13_1 C14_1 110.5(7) . . ?
O6_1 C13_1 C1_1 108.2(6) . . ?
C12_1 C13_1 C1_1 103.7(5) . . ?
C14_1 C13_1 C1_1 122.0(6) . . ?
C16_1 C14_1 C13_1 104.0(6) . . ?
O3_1 C15_1 O2_1 119.9(10) . . ?
O3_1 C15_1 C5_1 131.1(11) . . ?
O2_1 C15_1 C5_1 109.1(7) . . ?
C18_1 C16_1 C17_1 121.5(8) . . ?
C18_1 C16_1 C14_1 129.3(8) . . ?
C17_1 C16_1 C14_1 109.1(6) . . ?
O7_1 C17_1 O6_1 118.7(8) . . ?
O7_1 C17_1 C16_1 131.5(8) . . ?
O6_1 C17_1 C16_1 109.7(6) . . ?
C16_1 C18_1 C19_1 125.8(9) . . ?
C2_2 C1_2 C7_2 106.6(7) . . ?
C2_2 C1_2 C6_2 111.3(5) . . ?
C7_2 C1_2 C6_2 110.0(6) . . ?
C2_2 C1_2 C13_2 117.0(6) . . ?
C7_2 C1_2 C13_2 107.6(6) . . ?
C6_2 C1_2 C13_2 104.3(5) . . ?
O1_2 C2_2 C1_2 111.7(6) . . ?
O1_2 C2_2 C3_2 109.2(7) . . ?
C1_2 C2_2 C3_2 117.3(6) . . ?
C15_2 O2_2 C3_2 108.5(7) . . ?
O2_2 C3_2 C2_2 108.7(7) . . ?
O2_2 C3_2 C4_2 100.6(7) . . ?
C2_2 C3_2 C4_2 112.0(6) . . ?
C8_2 C4_2 C3_2 121.3(7) . . ?
C8_2 C4_2 C5_2 123.6(7) . . ?
C3_2 C4_2 C5_2 97.4(6) . . ?
C15_2 C5_2 C6_2 109.9(7) . . ?
C15_2 C5_2 C4_2 99.9(6) . . ?
C6_2 C5_2 C4_2 112.2(6) . . ?
C11_2 O5_2 C12_2 60.1(5) . . ?
O4_2 C6_2 C11_2 109.7(6) . . ?
O4_2 C6_2 C5_2 103.0(6) . . ?
C11_2 C6_2 C5_2 111.7(7) . . ?
O4_2 C6_2 C1_2 113.3(6) . . ?
C11_2 C6_2 C1_2 104.0(5) . . ?
C5_2 C6_2 C1_2 115.3(5) . . ?
C17_2 O6_2 C13_2 111.5(6) . . ?
C9_2 C8_2 C10_2 118.4(8) . . ?
C9_2 C8_2 C4_2 124.2(8) . . ?
C10_2 C8_2 C4_2 117.3(8) . . ?
O5_2 C11_2 C12_2 61.6(5) . . ?
O5_2 C11_2 C6_2 113.1(8) . . ?
C12_2 C11_2 C6_2 110.4(6) . . ?
C11_2 C12_2 O5_2 58.4(5) . . ?
C11_2 C12_2 C13_2 109.8(6) . . ?
O5_2 C12_2 C13_2 111.5(7) . . ?
O6_2 C13_2 C12_2 107.7(7) . . ?
O6_2 C13_2 C14_2 103.6(5) . . ?
C12_2 C13_2 C14_2 108.8(7) . . ?
O6_2 C13_2 C1_2 109.0(6) . . ?
C12_2 C13_2 C1_2 105.3(5) . . ?
C14_2 C13_2 C1_2 121.9(6) . . ?
C16_2 C14_2 C13_2 103.8(5) . . ?
O3_2 C15_2 O2_2 121.0(10) . . ?
O3_2 C15_2 C5_2 129.9(11) . . ?
O2_2 C15_2 C5_2 109.1(7) . . ?
C18_2 C16_2 C17_2 123.4(8) . . ?
C18_2 C16_2 C14_2 129.2(8) . . ?
C17_2 C16_2 C14_2 107.3(6) . . ?
O7_2 C17_2 O6_2 119.9(8) . . ?
O7_2 C17_2 C16_2 129.7(9) . . ?
O6_2 C17_2 C16_2 110.0(6) . . ?
C16_2 C18_2 C19_2 127.4(9) . . ?
C2_3 C1_3 C7_3 103.9(6) . . ?
C2_3 C1_3 C6_3 111.9(5) . . ?
C7_3 C1_3 C6_3 110.2(6) . . ?
C2_3 C1_3 C13_3 116.3(6) . . ?
C7_3 C1_3 C13_3 109.5(6) . . ?
C6_3 C1_3 C13_3 105.1(5) . . ?
O1_3 C2_3 C3_3 109.2(7) . . ?
O1_3 C2_3 C1_3 110.7(7) . . ?
C3_3 C2_3 C1_3 117.2(6) . . ?
C15_3 O2_3 C3_3 108.2(6) . . ?
O2_3 C3_3 C2_3 110.9(7) . . ?
O2_3 C3_3 C4_3 99.6(6) . . ?
C2_3 C3_3 C4_3 111.5(7) . . ?
C8_3 C4_3 C3_3 123.1(8) . . ?
C8_3 C4_3 C5_3 118.4(8) . . ?
C3_3 C4_3 C5_3 97.7(6) . . ?
C15_3 C5_3 C6_3 109.6(6) . . ?
C15_3 C5_3 C4_3 99.7(6) . . ?
C6_3 C5_3 C4_3 114.3(6) . . ?
C11_3 O5_3 C12_3 61.4(4) . . ?
O4_3 C6_3 C5_3 103.8(5) . . ?
O4_3 C6_3 C11_3 110.2(6) . . ?
C5_3 C6_3 C11_3 110.8(6) . . ?
O4_3 C6_3 C1_3 113.9(6) . . ?
C5_3 C6_3 C1_3 114.1(6) . . ?
C11_3 C6_3 C1_3 104.1(5) . . ?
C17_3 O6_3 C13_3 111.4(5) . . ?
C9_3 C8_3 C4_3 121.5(9) . . ?
C9_3 C8_3 C10_3 123.4(9) . . ?
C4_3 C8_3 C10_3 114.4(8) . . ?
O5_3 C11_3 C12_3 60.3(4) . . ?
O5_3 C11_3 C6_3 113.1(7) . . ?
C12_3 C11_3 C6_3 110.1(6) . . ?
O5_3 C12_3 C11_3 58.3(4) . . ?
O5_3 C12_3 C13_3 115.1(7) . . ?
C11_3 C12_3 C13_3 111.4(6) . . ?
O6_3 C13_3 C12_3 107.4(6) . . ?
O6_3 C13_3 C14_3 105.0(5) . . ?
C12_3 C13_3 C14_3 108.5(6) . . ?
O6_3 C13_3 C1_3 110.3(5) . . ?
C12_3 C13_3 C1_3 104.3(5) . . ?
C14_3 C13_3 C1_3 120.8(6) . . ?
C16_3 C14_3 C13_3 102.9(5) . . ?
O3_3 C15_3 O2_3 118.3(9) . . ?
O3_3 C15_3 C5_3 132.9(10) . . ?
O2_3 C15_3 C5_3 108.8(7) . . ?
C18_3 C16_3 C17_3 122.0(7) . . ?
C18_3 C16_3 C14_3 129.4(7) . . ?
C17_3 C16_3 C14_3 108.5(6) . . ?
O7_3 C17_3 O6_3 120.8(8) . . ?
O7_3 C17_3 C16_3 129.8(7) . . ?
O6_3 C17_3 C16_3 109.4(6) . . ?
C16_3 C18_3 C19_3 124.2(9) . . ?
C2_4 C1_4 C7_4 104.1(6) . . ?
C2_4 C1_4 C6_4 110.8(5) . . ?
C7_4 C1_4 C6_4 110.3(6) . . ?
C2_4 C1_4 C13_4 115.9(6) . . ?
C7_4 C1_4 C13_4 111.0(5) . . ?
C6_4 C1_4 C13_4 104.8(5) . . ?
O1_4 C2_4 C1_4 110.7(6) . . ?
O1_4 C2_4 C3_4 106.5(7) . . ?
C1_4 C2_4 C3_4 118.1(6) . . ?
C15_4 O2_4 C3_4 106.9(7) . . ?
O2_4 C3_4 C4_4 100.7(7) . . ?
O2_4 C3_4 C2_4 111.7(7) . . ?
C4_4 C3_4 C2_4 110.7(7) . . ?
C8_4 C4_4 C3_4 123.3(8) . . ?
C8_4 C4_4 C5_4 119.6(7) . . ?
C3_4 C4_4 C5_4 96.9(6) . . ?
C15_4 C5_4 C6_4 111.2(6) . . ?
C15_4 C5_4 C4_4 99.8(6) . . ?
C6_4 C5_4 C4_4 112.8(6) . . ?
C11_4 O5_4 C12_4 60.3(4) . . ?
O4_4 C6_4 C11_4 110.5(6) . . ?
O4_4 C6_4 C5_4 103.3(5) . . ?
C11_4 C6_4 C5_4 109.1(6) . . ?
O4_4 C6_4 C1_4 114.3(6) . . ?
C11_4 C6_4 C1_4 104.7(5) . . ?
C5_4 C6_4 C1_4 115.0(5) . . ?
C17_4 O6_4 C13_4 111.3(5) . . ?
C9_4 C8_4 C4_4 122.3(9) . . ?
C9_4 C8_4 C10_4 121.8(9) . . ?
C4_4 C8_4 C10_4 115.4(8) . . ?
O5_4 C11_4 C12_4 61.2(4) . . ?
O5_4 C11_4 C6_4 111.1(7) . . ?
C12_4 C11_4 C6_4 110.4(6) . . ?
C11_4 C12_4 O5_4 58.5(5) . . ?
C11_4 C12_4 C13_4 110.3(6) . . ?
O5_4 C12_4 C13_4 113.8(7) . . ?
O6_4 C13_4 C12_4 106.2(6) . . ?
O6_4 C13_4 C14_4 104.1(5) . . ?
C12_4 C13_4 C14_4 108.6(7) . . ?
O6_4 C13_4 C1_4 108.7(5) . . ?
C12_4 C13_4 C1_4 104.8(5) . . ?
C14_4 C13_4 C1_4 123.4(6) . . ?
C16_4 C14_4 C13_4 105.8(6) . . ?
O3_4 C15_4 O2_4 118.2(10) . . ?
O3_4 C15_4 C5_4 131.8(10) . . ?
O2_4 C15_4 C5_4 110.0(7) . . ?
C18_4 C16_4 C17_4 122.9(7) . . ?
C18_4 C16_4 C14_4 129.1(7) . . ?
C17_4 C16_4 C14_4 107.8(6) . . ?
O7_4 C17_4 O6_4 117.7(7) . . ?
O7_4 C17_4 C16_4 131.6(7) . . ?
O6_4 C17_4 C16_4 110.6(6) . . ?
C16_4 C18_4 C19_4 125.9(10) . . ?

loop_
_geom_bond_atom_site_label_1
_geom_bond_atom_site_label_2
_geom_bond_distance
_geom_bond_site_symmetry_2
_geom_bond_publ_flag
C1_1 C2_1 1.527(7) . ?
C1_1 C7_1 1.558(8) . ?
C1_1 C6_1 1.575(7) . ?
C1_1 C13_1 1.592(8) . ?
O1_1 C2_1 1.447(8) . ?
C2_1 C3_1 1.527(9) . ?
O2_1 C15_1 1.357(10) . ?
O2_1 C3_1 1.472(9) . ?
C3_1 C4_1 1.520(9) . ?
O3_1 C15_1 1.211(9) . ?
C4_1 C8_1 1.496(8) . ?
C4_1 C5_1 1.540(8) . ?
O4_1 C6_1 1.418(7) . ?
C5_1 C15_1 1.468(9) . ?
C5_1 C6_1 1.534(7) . ?
O5_1 C11_1 1.431(9) . ?
O5_1 C12_1 1.436(8) . ?
C6_1 C11_1 1.493(8) . ?
O6_1 C17_1 1.353(7) . ?
O6_1 C13_1 1.476(7) . ?
O7_1 C17_1 1.225(7) . ?
C8_1 C9_1 1.344(10) . ?
C8_1 C10_1 1.454(9) . ?
C11_1 C12_1 1.444(9) . ?
C12_1 C13_1 1.497(8) . ?
C13_1 C14_1 1.540(8) . ?
C14_1 C16_1 1.495(8) . ?
C16_1 C18_1 1.324(8) . ?
C16_1 C17_1 1.441(8) . ?
C18_1 C19_1 1.499(10) . ?
C1_2 C2_2 1.521(8) . ?
C1_2 C7_2 1.566(8) . ?
C1_2 C6_2 1.567(7) . ?
C1_2 C13_2 1.580(8) . ?
O1_2 C2_2 1.436(8) . ?
C2_2 C3_2 1.524(9) . ?
O2_2 C15_2 1.357(10) . ?
O2_2 C3_2 1.475(8) . ?
C3_2 C4_2 1.535(9) . ?
O3_2 C15_2 1.197(9) . ?
C4_2 C8_2 1.495(8) . ?
C4_2 C5_2 1.541(9) . ?
O4_2 C6_2 1.429(7) . ?
C5_2 C15_2 1.478(9) . ?
C5_2 C6_2 1.525(8) . ?
O5_2 C11_2 1.424(9) . ?
O5_2 C12_2 1.471(9) . ?
C6_2 C11_2 1.515(8) . ?
O6_2 C17_2 1.344(8) . ?
O6_2 C13_2 1.470(7) . ?
O7_2 C17_2 1.221(8) . ?
C8_2 C9_2 1.312(9) . ?
C8_2 C10_2 1.489(8) . ?
C11_2 C12_2 1.450(9) . ?
C12_2 C13_2 1.494(8) . ?
C13_2 C14_2 1.545(8) . ?
C14_2 C16_2 1.507(8) . ?
C16_2 C18_2 1.321(8) . ?
C16_2 C17_2 1.457(8) . ?
C18_2 C19_2 1.479(9) . ?
C1_3 C2_3 1.526(8) . ?
C1_3 C7_3 1.554(7) . ?
C1_3 C6_3 1.581(7) . ?
C1_3 C13_3 1.588(7) . ?
O1_3 C2_3 1.433(8) . ?
C2_3 C3_3 1.517(9) . ?
O2_3 C15_3 1.377(9) . ?
O2_3 C3_3 1.478(8) . ?
C3_3 C4_3 1.526(9) . ?
O3_3 C15_3 1.205(8) . ?
C4_3 C8_3 1.493(8) . ?
C4_3 C5_3 1.546(9) . ?
O4_3 C6_3 1.421(7) . ?
C5_3 C15_3 1.468(9) . ?
C5_3 C6_3 1.514(8) . ?
O5_3 C11_3 1.407(8) . ?
O5_3 C12_3 1.436(8) . ?
C6_3 C11_3 1.516(8) . ?
O6_3 C17_3 1.349(7) . ?
O6_3 C13_3 1.471(7) . ?
O7_3 C17_3 1.211(7) . ?
C8_3 C9_3 1.304(10) . ?
C8_3 C10_3 1.501(9) . ?
C11_3 C12_3 1.451(8) . ?
C12_3 C13_3 1.486(8) . ?
C13_3 C14_3 1.551(8) . ?
C14_3 C16_3 1.502(8) . ?
C16_3 C18_3 1.332(8) . ?
C16_3 C17_3 1.467(8) . ?
C18_3 C19_3 1.501(9) . ?
C1_4 C2_4 1.530(8) . ?
C1_4 C7_4 1.547(8) . ?
C1_4 C6_4 1.570(7) . ?
C1_4 C13_4 1.581(8) . ?
O1_4 C2_4 1.435(8) . ?
C2_4 C3_4 1.532(9) . ?
O2_4 C15_4 1.361(9) . ?
O2_4 C3_4 1.488(9) . ?
C3_4 C4_4 1.518(9) . ?
O3_4 C15_4 1.227(9) . ?
C4_4 C8_4 1.502(8) . ?
C4_4 C5_4 1.553(8) . ?
O4_4 C6_4 1.420(7) . ?
C5_4 C15_4 1.467(9) . ?
C5_4 C6_4 1.523(8) . ?
O5_4 C11_4 1.419(9) . ?
O5_4 C12_4 1.459(8) . ?
C6_4 C11_4 1.517(8) . ?
O6_4 C17_4 1.349(7) . ?
O6_4 C13_4 1.493(7) . ?
O7_4 C17_4 1.214(7) . ?
C8_4 C9_4 1.292(10) . ?
C8_4 C10_4 1.510(9) . ?
C11_4 C12_4 1.446(8) . ?
C12_4 C13_4 1.501(8) . ?
C13_4 C14_4 1.540(8) . ?
C14_4 C16_4 1.480(8) . ?
C16_4 C18_4 1.312(8) . ?
C16_4 C17_4 1.458(8) . ?
C18_4 C19_4 1.488(10) . ?

loop_
_geom_hbond_atom_site_label_D
_geom_hbond_atom_site_label_H
_geom_hbond_atom_site_label_A
_geom_hbond_distance_DH
_geom_hbond_distance_HA
_geom_hbond_distance_DA
_geom_hbond_angle_DHA
_geom_hbond_site_symmetry_A
_geom_hbond_publ_flag
O1_1 H1O_1 O7_2 0.82 2.26 3.046(14) 161.7 1_565 yes
C3_1 H3_1 O3_3 0.98 2.61 3.360(11) 133.6 2_656 yes
O4_1 H4O_1 O7_1 0.82 2.27 2.858(10) 129.1 2_556 yes
O4_1 H4O_1 O1_2 0.82 2.40 3.154(10) 152.5 2_556 yes
C14_1 H14A_1 O1_1 0.97 2.24 2.832(18) 118.0 . yes
C14_1 H14A_1 O2_1 0.97 2.27 2.951(12) 126.2 . yes
O1_2 HO1_2 O6_2 0.82 2.57 3.285(12) 146.4 . yes
O4_2 H4O_2 O7_2 0.82 2.29 3.045(12) 152.5 2_656 yes
C14_2 H14A_2 O1_2 0.97 2.24 2.908(13) 125.1 . yes
C14_2 H14A_2 O2_2 0.97 2.37 2.880(11) 112.1 . yes
C14_2 H14B_2 O3_2 0.97 2.61 3.303(12) 128.4 . yes
O1_3 H1O_3 O7_4 0.82 2.08 2.893(10) 169.3 2_545 yes
O4_3 H4O_3 O7_3 0.82 2.12 2.804(10) 140.3 2_645 yes
C14_3 H14A_3 O1_3 0.97 2.19 2.853(12) 124.1 . yes
C14_3 H14A_3 O2_3 0.97 2.36 2.887(11) 113.3 . yes
C14_3 H14B_3 O3_3 0.97 2.66 3.334(10) 127.1 . yes
O1_4 H1O_4 O7_3 0.82 2.54 3.321(12) 158.8 2_545 yes
C3_4 H3_4 O3_1 0.98 2.67 3.558(13) 151.4 2_546 yes
O4_4 H4O_4 O5_4 0.82 2.57 2.943(9) 109.5 . yes
O4_4 H4O_4 O7_4 0.82 2.10 2.873(10) 156.8 2_545 yes
C14_4 H14A_4 O1_4 0.97 2.19 2.800(16) 119.6 . yes
C14_4 H14A_4 O2_4 0.97 2.35 3.008(12) 124.9 . yes

loop_
_geom_torsion_atom_site_label_1
_geom_torsion_atom_site_label_2
_geom_torsion_atom_site_label_3
_geom_torsion_atom_site_label_4
_geom_torsion
_geom_torsion_site_symmetry_1
_geom_torsion_site_symmetry_2
_geom_torsion_site_symmetry_3
_geom_torsion_site_symmetry_4
_geom_torsion_publ_flag
C7_1 C1_1 C2_1 O1_1 -87.2(9) . . . . ?
C6_1 C1_1 C2_1 O1_1 152.7(8) . . . . ?
C13_1 C1_1 C2_1 O1_1 31.7(10) . . . . ?
C7_1 C1_1 C2_1 C3_1 147.4(8) . . . . ?
C6_1 C1_1 C2_1 C3_1 27.3(10) . . . . ?
C13_1 C1_1 C2_1 C3_1 -93.7(8) . . . . ?
C15_1 O2_1 C3_1 C4_1 31.7(9) . . . . ?
C15_1 O2_1 C3_1 C2_1 -86.2(9) . . . . ?
O1_1 C2_1 C3_1 O2_1 -69.2(10) . . . . ?
C1_1 C2_1 C3_1 O2_1 57.4(10) . . . . ?
O1_1 C2_1 C3_1 C4_1 -180.0(8) . . . . ?
C1_1 C2_1 C3_1 C4_1 -53.3(10) . . . . ?
O2_1 C3_1 C4_1 C8_1 -178.0(8) . . . . ?
C2_1 C3_1 C4_1 C8_1 -61.1(11) . . . . ?
O2_1 C3_1 C4_1 C5_1 -46.1(7) . . . . ?
C2_1 C3_1 C4_1 C5_1 70.8(8) . . . . ?
C8_1 C4_1 C5_1 C15_1 -178.0(8) . . . . ?
C3_1 C4_1 C5_1 C15_1 44.8(7) . . . . ?
C8_1 C4_1 C5_1 C6_1 64.0(10) . . . . ?
C3_1 C4_1 C5_1 C6_1 -73.2(7) . . . . ?
C15_1 C5_1 C6_1 O4_1 -179.4(7) . . . . ?
C4_1 C5_1 C6_1 O4_1 -67.8(8) . . . . ?
C15_1 C5_1 C6_1 C11_1 59.5(9) . . . . ?
C4_1 C5_1 C6_1 C11_1 171.1(6) . . . . ?
C15_1 C5_1 C6_1 C1_1 -57.5(9) . . . . ?
C4_1 C5_1 C6_1 C1_1 54.2(8) . . . . ?
C2_1 C1_1 C6_1 O4_1 90.1(8) . . . . ?
C7_1 C1_1 C6_1 O4_1 -28.1(8) . . . . ?
C13_1 C1_1 C6_1 O4_1 -142.9(6) . . . . ?
C2_1 C1_1 C6_1 C11_1 -148.7(7) . . . . ?
C7_1 C1_1 C6_1 C11_1 93.2(7) . . . . ?
C13_1 C1_1 C6_1 C11_1 -21.6(7) . . . . ?
C2_1 C1_1 C6_1 C5_1 -27.1(8) . . . . ?
C7_1 C1_1 C6_1 C5_1 -145.3(6) . . . . ?
C13_1 C1_1 C6_1 C5_1 99.9(6) . . . . ?
C3_1 C4_1 C8_1 C9_1 176.8(11) . . . . ?
C5_1 C4_1 C8_1 C9_1 53.1(14) . . . . ?
C3_1 C4_1 C8_1 C10_1 -13.2(15) . . . . ?
C5_1 C4_1 C8_1 C10_1 -136.9(10) . . . . ?
C12_1 O5_1 C11_1 C6_1 103.3(7) . . . . ?
O4_1 C6_1 C11_1 O5_1 68.2(8) . . . . ?
C5_1 C6_1 C11_1 O5_1 -175.4(7) . . . . ?
C1_1 C6_1 C11_1 O5_1 -53.3(8) . . . . ?
O4_1 C6_1 C11_1 C12_1 133.0(8) . . . . ?
C5_1 C6_1 C11_1 C12_1 -110.5(8) . . . . ?
C1_1 C6_1 C11_1 C12_1 11.6(10) . . . . ?
C11_1 O5_1 C12_1 C13_1 -99.9(7) . . . . ?
C6_1 C11_1 C12_1 O5_1 -102.9(8) . . . . ?
O5_1 C11_1 C12_1 C13_1 107.1(8) . . . . ?
C6_1 C11_1 C12_1 C13_1 4.2(11) . . . . ?
C17_1 O6_1 C13_1 C12_1 -112.0(8) . . . . ?
C17_1 O6_1 C13_1 C14_1 5.2(10) . . . . ?
C17_1 O6_1 C13_1 C1_1 137.0(7) . . . . ?
O5_1 C12_1 C13_1 O6_1 -67.2(8) . . . . ?
C11_1 C12_1 C13_1 O6_1 -131.9(8) . . . . ?
O5_1 C12_1 C13_1 C14_1 179.4(7) . . . . ?
C11_1 C12_1 C13_1 C14_1 114.6(8) . . . . ?
O5_1 C12_1 C13_1 C1_1 47.0(8) . . . . ?
C11_1 C12_1 C13_1 C1_1 -17.8(9) . . . . ?
C2_1 C1_1 C13_1 O6_1 -97.5(7) . . . . ?
C7_1 C1_1 C13_1 O6_1 20.8(7) . . . . ?
C6_1 C1_1 C13_1 O6_1 137.1(5) . . . . ?
C2_1 C1_1 C13_1 C12_1 149.4(7) . . . . ?
C7_1 C1_1 C13_1 C12_1 -92.3(7) . . . . ?
C6_1 C1_1 C13_1 C12_1 24.0(7) . . . . ?
C2_1 C1_1 C13_1 C14_1 24.2(9) . . . . ?
C7_1 C1_1 C13_1 C14_1 142.4(8) . . . . ?
C6_1 C1_1 C13_1 C14_1 -101.3(7) . . . . ?
O6_1 C13_1 C14_1 C16_1 -5.8(10) . . . . ?
C12_1 C13_1 C14_1 C16_1 108.8(9) . . . . ?
C1_1 C13_1 C14_1 C16_1 -129.1(8) . . . . ?
C3_1 O2_1 C15_1 O3_1 178.7(9) . . . . ?
C3_1 O2_1 C15_1 C5_1 -2.1(10) . . . . ?
C6_1 C5_1 C15_1 O3_1 -89.3(13) . . . . ?
C4_1 C5_1 C15_1 O3_1 151.2(12) . . . . ?
C6_1 C5_1 C15_1 O2_1 91.7(9) . . . . ?
C4_1 C5_1 C15_1 O2_1 -27.9(9) . . . . ?
C13_1 C14_1 C16_1 C18_1 -179.5(11) . . . . ?
C13_1 C14_1 C16_1 C17_1 4.8(12) . . . . ?
C13_1 O6_1 C17_1 O7_1 176.1(9) . . . . ?
C13_1 O6_1 C17_1 C16_1 -2.3(11) . . . . ?
C18_1 C16_1 C17_1 O7_1 4(2) . . . . ?
C14_1 C16_1 C17_1 O7_1 -179.8(13) . . . . ?
C18_1 C16_1 C17_1 O6_1 -177.9(10) . . . . ?
C14_1 C16_1 C17_1 O6_1 -1.8(12) . . . . ?
C17_1 C16_1 C18_1 C19_1 175.5(13) . . . . ?
C14_1 C16_1 C18_1 C19_1 0(2) . . . . ?
C7_2 C1_2 C2_2 O1_2 -84.4(9) . . . . ?
C6_2 C1_2 C2_2 O1_2 155.7(7) . . . . ?
C13_2 C1_2 C2_2 O1_2 35.9(9) . . . . ?
C7_2 C1_2 C2_2 C3_2 148.4(7) . . . . ?
C6_2 C1_2 C2_2 C3_2 28.5(9) . . . . ?
C13_2 C1_2 C2_2 C3_2 -91.3(8) . . . . ?
C15_2 O2_2 C3_2 C2_2 -88.3(9) . . . . ?
C15_2 O2_2 C3_2 C4_2 29.4(10) . . . . ?
O1_2 C2_2 C3_2 O2_2 -72.2(9) . . . . ?
C1_2 C2_2 C3_2 O2_2 56.2(9) . . . . ?
O1_2 C2_2 C3_2 C4_2 177.5(7) . . . . ?
C1_2 C2_2 C3_2 C4_2 -54.1(9) . . . . ?
O2_2 C3_2 C4_2 C8_2 177.6(8) . . . . ?
C2_2 C3_2 C4_2 C8_2 -67.1(10) . . . . ?
O2_2 C3_2 C4_2 C5_2 -45.3(7) . . . . ?
C2_2 C3_2 C4_2 C5_2 70.0(8) . . . . ?
C8_2 C4_2 C5_2 C15_2 -179.0(9) . . . . ?
C3_2 C4_2 C5_2 C15_2 45.3(7) . . . . ?
C8_2 C4_2 C5_2 C6_2 64.6(10) . . . . ?
C3_2 C4_2 C5_2 C6_2 -71.1(7) . . . . ?
C15_2 C5_2 C6_2 O4_2 -179.5(7) . . . . ?
C4_2 C5_2 C6_2 O4_2 -69.3(7) . . . . ?
C15_2 C5_2 C6_2 C11_2 62.8(8) . . . . ?
C4_2 C5_2 C6_2 C11_2 173.0(6) . . . . ?
C15_2 C5_2 C6_2 C1_2 -55.7(8) . . . . ?
C4_2 C5_2 C6_2 C1_2 54.5(8) . . . . ?
C2_2 C1_2 C6_2 O4_2 89.7(7) . . . . ?
C7_2 C1_2 C6_2 O4_2 -28.2(8) . . . . ?
C13_2 C1_2 C6_2 O4_2 -143.3(6) . . . . ?
C2_2 C1_2 C6_2 C11_2 -151.2(7) . . . . ?
C7_2 C1_2 C6_2 C11_2 90.9(8) . . . . ?
C13_2 C1_2 C6_2 C11_2 -24.2(7) . . . . ?
C2_2 C1_2 C6_2 C5_2 -28.5(8) . . . . ?
C7_2 C1_2 C6_2 C5_2 -146.4(7) . . . . ?
C13_2 C1_2 C6_2 C5_2 98.5(6) . . . . ?
C3_2 C4_2 C8_2 C9_2 -10.1(17) . . . . ?
C5_2 C4_2 C8_2 C9_2 -135.9(12) . . . . ?
C3_2 C4_2 C8_2 C10_2 173.6(10) . . . . ?
C5_2 C4_2 C8_2 C10_2 47.8(14) . . . . ?
C12_2 O5_2 C11_2 C6_2 101.6(7) . . . . ?
O4_2 C6_2 C11_2 O5_2 71.7(8) . . . . ?
C5_2 C6_2 C11_2 O5_2 -174.8(7) . . . . ?
C1_2 C6_2 C11_2 O5_2 -49.8(8) . . . . ?
O4_2 C6_2 C11_2 C12_2 138.5(8) . . . . ?
C5_2 C6_2 C11_2 C12_2 -108.0(9) . . . . ?
C1_2 C6_2 C11_2 C12_2 17.0(10) . . . . ?
C6_2 C11_2 C12_2 O5_2 -105.9(9) . . . . ?
O5_2 C11_2 C12_2 C13_2 103.7(9) . . . . ?
C6_2 C11_2 C12_2 C13_2 -2.3(11) . . . . ?
C11_2 O5_2 C12_2 C13_2 -100.6(8) . . . . ?
C17_2 O6_2 C13_2 C12_2 -95.3(10) . . . . ?
C17_2 O6_2 C13_2 C14_2 19.9(11) . . . . ?
C17_2 O6_2 C13_2 C1_2 151.0(9) . . . . ?
C11_2 C12_2 C13_2 O6_2 -129.6(8) . . . . ?
O5_2 C12_2 C13_2 O6_2 -66.9(8) . . . . ?
C11_2 C12_2 C13_2 C14_2 118.7(8) . . . . ?
O5_2 C12_2 C13_2 C14_2 -178.5(7) . . . . ?
C11_2 C12_2 C13_2 C1_2 -13.4(10) . . . . ?
O5_2 C12_2 C13_2 C1_2 49.3(9) . . . . ?
C2_2 C1_2 C13_2 O6_2 -98.1(7) . . . . ?
C7_2 C1_2 C13_2 O6_2 21.7(8) . . . . ?
C6_2 C1_2 C13_2 O6_2 138.5(6) . . . . ?
C2_2 C1_2 C13_2 C12_2 146.7(7) . . . . ?
C7_2 C1_2 C13_2 C12_2 -93.5(8) . . . . ?
C6_2 C1_2 C13_2 C12_2 23.3(7) . . . . ?
C2_2 C1_2 C13_2 C14_2 22.4(9) . . . . ?
C7_2 C1_2 C13_2 C14_2 142.2(8) . . . . ?
C6_2 C1_2 C13_2 C14_2 -101.0(7) . . . . ?
O6_2 C13_2 C14_2 C16_2 -18.0(9) . . . . ?
C12_2 C13_2 C14_2 C16_2 96.3(8) . . . . ?
C1_2 C13_2 C14_2 C16_2 -141.1(7) . . . . ?
C3_2 O2_2 C15_2 O3_2 -179.0(10) . . . . ?
C3_2 O2_2 C15_2 C5_2 0.5(11) . . . . ?
C6_2 C5_2 C15_2 O3_2 -92.5(14) . . . . ?
C4_2 C5_2 C15_2 O3_2 149.4(13) . . . . ?
C6_2 C5_2 C15_2 O2_2 88.0(10) . . . . ?
C4_2 C5_2 C15_2 O2_2 -30.1(10) . . . . ?
C13_2 C14_2 C16_2 C18_2 -173.0(11) . . . . ?
C13_2 C14_2 C16_2 C17_2 11.3(11) . . . . ?
C13_2 O6_2 C17_2 O7_2 173.7(12) . . . . ?
C13_2 O6_2 C17_2 C16_2 -13.3(14) . . . . ?
C18_2 C16_2 C17_2 O7_2 -3(2) . . . . ?
C14_2 C16_2 C17_2 O7_2 172.7(15) . . . . ?
C18_2 C16_2 C17_2 O6_2 -175.5(11) . . . . ?
C14_2 C16_2 C17_2 O6_2 0.6(15) . . . . ?
C17_2 C16_2 C18_2 C19_2 -179.7(13) . . . . ?
C14_2 C16_2 C18_2 C19_2 5(2) . . . . ?
C7_3 C1_3 C2_3 O1_3 -85.7(8) . . . . ?
C6_3 C1_3 C2_3 O1_3 155.4(7) . . . . ?
C13_3 C1_3 C2_3 O1_3 34.6(9) . . . . ?
C7_3 C1_3 C2_3 C3_3 148.1(8) . . . . ?
C6_3 C1_3 C2_3 C3_3 29.2(9) . . . . ?
C13_3 C1_3 C2_3 C3_3 -91.6(8) . . . . ?
C15_3 O2_3 C3_3 C2_3 -85.7(9) . . . . ?
C15_3 O2_3 C3_3 C4_3 31.9(9) . . . . ?
O1_3 C2_3 C3_3 O2_3 -72.4(9) . . . . ?
C1_3 C2_3 C3_3 O2_3 54.6(10) . . . . ?
O1_3 C2_3 C3_3 C4_3 177.6(7) . . . . ?
C1_3 C2_3 C3_3 C4_3 -55.4(10) . . . . ?
O2_3 C3_3 C4_3 C8_3 -178.6(8) . . . . ?
C2_3 C3_3 C4_3 C8_3 -61.6(11) . . . . ?
O2_3 C3_3 C4_3 C5_3 -47.3(7) . . . . ?
C2_3 C3_3 C4_3 C5_3 69.8(8) . . . . ?
C8_3 C4_3 C5_3 C15_3 -179.2(8) . . . . ?
C3_3 C4_3 C5_3 C15_3 46.4(7) . . . . ?
C8_3 C4_3 C5_3 C6_3 64.0(10) . . . . ?
C3_3 C4_3 C5_3 C6_3 -70.3(8) . . . . ?
C15_3 C5_3 C6_3 O4_3 176.6(7) . . . . ?
C4_3 C5_3 C6_3 O4_3 -72.5(8) . . . . ?
C15_3 C5_3 C6_3 C11_3 58.3(8) . . . . ?
C4_3 C5_3 C6_3 C11_3 169.2(6) . . . . ?
C15_3 C5_3 C6_3 C1_3 -58.8(8) . . . . ?
C4_3 C5_3 C6_3 C1_3 52.0(8) . . . . ?
C2_3 C1_3 C6_3 O4_3 92.0(8) . . . . ?
C7_3 C1_3 C6_3 O4_3 -23.0(8) . . . . ?
C13_3 C1_3 C6_3 O4_3 -140.9(6) . . . . ?
C2_3 C1_3 C6_3 C5_3 -27.0(8) . . . . ?
C7_3 C1_3 C6_3 C5_3 -142.0(6) . . . . ?
C13_3 C1_3 C6_3 C5_3 100.1(6) . . . . ?
C2_3 C1_3 C6_3 C11_3 -147.9(7) . . . . ?
C7_3 C1_3 C6_3 C11_3 97.0(7) . . . . ?
C13_3 C1_3 C6_3 C11_3 -20.9(7) . . . . ?
C3_3 C4_3 C8_3 C9_3 -14.4(17) . . . . ?
C5_3 C4_3 C8_3 C9_3 -136.7(12) . . . . ?
C3_3 C4_3 C8_3 C10_3 174.9(10) . . . . ?
C5_3 C4_3 C8_3 C10_3 52.6(13) . . . . ?
C12_3 O5_3 C11_3 C6_3 100.8(7) . . . . ?
O4_3 C6_3 C11_3 O5_3 69.9(8) . . . . ?
C5_3 C6_3 C11_3 O5_3 -175.7(7) . . . . ?
C1_3 C6_3 C11_3 O5_3 -52.6(8) . . . . ?
O4_3 C6_3 C11_3 C12_3 135.2(7) . . . . ?
C5_3 C6_3 C11_3 C12_3 -110.4(8) . . . . ?
C1_3 C6_3 C11_3 C12_3 12.7(9) . . . . ?
C11_3 O5_3 C12_3 C13_3 -100.6(7) . . . . ?
C6_3 C11_3 C12_3 O5_3 -105.8(8) . . . . ?
O5_3 C11_3 C12_3 C13_3 107.1(8) . . . . ?
C6_3 C11_3 C12_3 C13_3 1.3(10) . . . . ?
C17_3 O6_3 C13_3 C12_3 -99.0(8) . . . . ?
C17_3 O6_3 C13_3 C14_3 16.4(9) . . . . ?
C17_3 O6_3 C13_3 C1_3 148.0(7) . . . . ?
O5_3 C12_3 C13_3 O6_3 -67.6(8) . . . . ?
C11_3 C12_3 C13_3 O6_3 -131.6(7) . . . . ?
O5_3 C12_3 C13_3 C14_3 179.4(6) . . . . ?
C11_3 C12_3 C13_3 C14_3 115.4(7) . . . . ?
O5_3 C12_3 C13_3 C1_3 49.4(8) . . . . ?
C11_3 C12_3 C13_3 C1_3 -14.6(8) . . . . ?
C2_3 C1_3 C13_3 O6_3 -99.0(7) . . . . ?
C7_3 C1_3 C13_3 O6_3 18.2(8) . . . . ?
C6_3 C1_3 C13_3 O6_3 136.6(6) . . . . ?
C2_3 C1_3 C13_3 C12_3 146.0(6) . . . . ?
C7_3 C1_3 C13_3 C12_3 -96.7(7) . . . . ?
C6_3 C1_3 C13_3 C12_3 21.6(7) . . . . ?
C2_3 C1_3 C13_3 C14_3 23.8(8) . . . . ?
C7_3 C1_3 C13_3 C14_3 141.0(7) . . . . ?
C6_3 C1_3 C13_3 C14_3 -100.6(7) . . . . ?
O6_3 C13_3 C14_3 C16_3 -15.2(8) . . . . ?
C12_3 C13_3 C14_3 C16_3 99.4(7) . . . . ?
C1_3 C13_3 C14_3 C16_3 -140.4(7) . . . . ?
C3_3 O2_3 C15_3 O3_3 -179.7(9) . . . . ?
C3_3 O2_3 C15_3 C5_3 -1.6(11) . . . . ?
C6_3 C5_3 C15_3 O3_3 -91.1(13) . . . . ?
C4_3 C5_3 C15_3 O3_3 148.8(12) . . . . ?
C6_3 C5_3 C15_3 O2_3 91.2(9) . . . . ?
C4_3 C5_3 C15_3 O2_3 -28.9(9) . . . . ?
C13_3 C14_3 C16_3 C18_3 -169.6(10) . . . . ?
C13_3 C14_3 C16_3 C17_3 9.8(10) . . . . ?
C13_3 O6_3 C17_3 O7_3 169.5(10) . . . . ?
C13_3 O6_3 C17_3 C16_3 -10.4(11) . . . . ?
C18_3 C16_3 C17_3 O7_3 -0.6(18) . . . . ?
C14_3 C16_3 C17_3 O7_3 179.9(12) . . . . ?
C18_3 C16_3 C17_3 O6_3 179.2(9) . . . . ?
C14_3 C16_3 C17_3 O6_3 -0.3(11) . . . . ?
C17_3 C16_3 C18_3 C19_3 176.4(11) . . . . ?
C14_3 C16_3 C18_3 C19_3 -4.2(17) . . . . ?
C7_4 C1_4 C2_4 O1_4 -90.5(9) . . . . ?
C6_4 C1_4 C2_4 O1_4 150.9(7) . . . . ?
C13_4 C1_4 C2_4 O1_4 31.7(10) . . . . ?
C7_4 C1_4 C2_4 C3_4 146.5(8) . . . . ?
C6_4 C1_4 C2_4 C3_4 27.8(10) . . . . ?
C13_4 C1_4 C2_4 C3_4 -91.3(8) . . . . ?
C15_4 O2_4 C3_4 C4_4 32.6(9) . . . . ?
C15_4 O2_4 C3_4 C2_4 -84.9(9) . . . . ?
O1_4 C2_4 C3_4 O2_4 -69.0(9) . . . . ?
C1_4 C2_4 C3_4 O2_4 56.2(10) . . . . ?
O1_4 C2_4 C3_4 C4_4 179.7(7) . . . . ?
C1_4 C2_4 C3_4 C4_4 -55.1(10) . . . . ?
O2_4 C3_4 C4_4 C8_4 -179.7(8) . . . . ?
C2_4 C3_4 C4_4 C8_4 -61.4(11) . . . . ?
O2_4 C3_4 C4_4 C5_4 -47.3(7) . . . . ?
C2_4 C3_4 C4_4 C5_4 71.0(8) . . . . ?
C8_4 C4_4 C5_4 C15_4 -179.6(9) . . . . ?
C3_4 C4_4 C5_4 C15_4 45.6(7) . . . . ?
C8_4 C4_4 C5_4 C6_4 62.4(10) . . . . ?
C3_4 C4_4 C5_4 C6_4 -72.4(8) . . . . ?
C15_4 C5_4 C6_4 O4_4 177.2(7) . . . . ?
C4_4 C5_4 C6_4 O4_4 -71.7(7) . . . . ?
C15_4 C5_4 C6_4 C11_4 59.7(8) . . . . ?
C4_4 C5_4 C6_4 C11_4 170.8(6) . . . . ?
C15_4 C5_4 C6_4 C1_4 -57.5(9) . . . . ?
C4_4 C5_4 C6_4 C1_4 53.6(8) . . . . ?
C2_4 C1_4 C6_4 O4_4 92.5(7) . . . . ?
C7_4 C1_4 C6_4 O4_4 -22.3(8) . . . . ?
C13_4 C1_4 C6_4 O4_4 -141.8(6) . . . . ?
C2_4 C1_4 C6_4 C11_4 -146.5(7) . . . . ?
C7_4 C1_4 C6_4 C11_4 98.7(7) . . . . ?
C13_4 C1_4 C6_4 C11_4 -20.8(7) . . . . ?
C2_4 C1_4 C6_4 C5_4 -26.8(8) . . . . ?
C7_4 C1_4 C6_4 C5_4 -141.6(7) . . . . ?
C13_4 C1_4 C6_4 C5_4 98.9(6) . . . . ?
C3_4 C4_4 C8_4 C9_4 -11.2(17) . . . . ?
C5_4 C4_4 C8_4 C9_4 -133.8(11) . . . . ?
C3_4 C4_4 C8_4 C10_4 176.6(9) . . . . ?
C5_4 C4_4 C8_4 C10_4 54.0(13) . . . . ?
C12_4 O5_4 C11_4 C6_4 102.3(7) . . . . ?
O4_4 C6_4 C11_4 O5_4 69.4(8) . . . . ?
C5_4 C6_4 C11_4 O5_4 -177.7(7) . . . . ?
C1_4 C6_4 C11_4 O5_4 -54.1(8) . . . . ?
O4_4 C6_4 C11_4 C12_4 135.4(8) . . . . ?
C5_4 C6_4 C11_4 C12_4 -111.7(8) . . . . ?
C1_4 C6_4 C11_4 C12_4 11.9(9) . . . . ?
C6_4 C11_4 C12_4 O5_4 -103.6(8) . . . . ?
O5_4 C11_4 C12_4 C13_4 106.2(8) . . . . ?
C6_4 C11_4 C12_4 C13_4 2.6(10) . . . . ?
C11_4 O5_4 C12_4 C13_4 -100.0(7) . . . . ?
C17_4 O6_4 C13_4 C12_4 -108.9(8) . . . . ?
C17_4 O6_4 C13_4 C14_4 5.6(9) . . . . ?
C17_4 O6_4 C13_4 C1_4 138.8(7) . . . . ?
C11_4 C12_4 C13_4 O6_4 -130.8(7) . . . . ?
O5_4 C12_4 C13_4 O6_4 -67.3(7) . . . . ?
C11_4 C12_4 C13_4 C14_4 117.8(8) . . . . ?
O5_4 C12_4 C13_4 C14_4 -178.7(6) . . . . ?
C11_4 C12_4 C13_4 C1_4 -15.8(8) . . . . ?
O5_4 C12_4 C13_4 C1_4 47.7(7) . . . . ?
C2_4 C1_4 C13_4 O6_4 -102.0(6) . . . . ?
C7_4 C1_4 C13_4 O6_4 16.5(8) . . . . ?
C6_4 C1_4 C13_4 O6_4 135.6(5) . . . . ?
C2_4 C1_4 C13_4 C12_4 144.8(6) . . . . ?
C7_4 C1_4 C13_4 C12_4 -96.7(7) . . . . ?
C6_4 C1_4 C13_4 C12_4 22.3(7) . . . . ?
C2_4 C1_4 C13_4 C14_4 20.2(9) . . . . ?
C7_4 C1_4 C13_4 C14_4 138.7(7) . . . . ?
C6_4 C1_4 C13_4 C14_4 -102.3(7) . . . . ?
O6_4 C13_4 C14_4 C16_4 -3.6(9) . . . . ?
C12_4 C13_4 C14_4 C16_4 109.3(8) . . . . ?
C1_4 C13_4 C14_4 C16_4 -127.8(8) . . . . ?
C3_4 O2_4 C15_4 O3_4 177.0(9) . . . . ?
C3_4 O2_4 C15_4 C5_4 -2.2(11) . . . . ?
C6_4 C5_4 C15_4 O3_4 -88.1(13) . . . . ?
C4_4 C5_4 C15_4 O3_4 152.7(12) . . . . ?
C6_4 C5_4 C15_4 O2_4 90.9(9) . . . . ?
C4_4 C5_4 C15_4 O2_4 -28.3(9) . . . . ?
C13_4 C14_4 C16_4 C18_4 -174.1(11) . . . . ?
C13_4 C14_4 C16_4 C17_4 0.6(11) . . . . ?
C13_4 O6_4 C17_4 O7_4 172.3(9) . . . . ?
C13_4 O6_4 C17_4 C16_4 -5.5(10) . . . . ?
C18_4 C16_4 C17_4 O7_4 0.7(18) . . . . ?
C14_4 C16_4 C17_4 O7_4 -174.4(11) . . . . ?
C18_4 C16_4 C17_4 O6_4 178.1(10) . . . . ?
C14_4 C16_4 C17_4 O6_4 3.0(12) . . . . ?
C17_4 C16_4 C18_4 C19_4 172.4(13) . . . . ?
C14_4 C16_4 C18_4 C19_4 -14(2) . . . . ?
